data_7134368
loop_
_publ_author_name
'Francis, Maria'
'Patra, Asutosh'
'Salam, Farsana Abdul'
'Ungur, Liviu'
'Schwarz, Bj\"orn'
'Roy, Sudipta'

_publ_section_title
;
 Isolation and oxygen activation of electron-rich CoII4O metallic clusters
 having a 3-fold symmetry
;
_journal_issue 38
_journal_name_full 'Chemical Communications'
_journal_page_first 6897
_journal_page_last 6900
_journal_paper_doi 10.1039/D4CC06550F
_journal_volume 61
_journal_year 2025
_chemical_formula_moiety 'C44 H70 N2 P2'
_chemical_formula_sum 'C44 H70 N2 P2'
_chemical_formula_weight 688.96
_space_group_crystal_system triclinic
_space_group_IT_number 2
_space_group_name_Hall '-P 1'
_space_group_name_H-M_alt 'P -1'
_atom_sites_solution_hydrogens geom
_audit_creation_date 2023-09-03
_audit_creation_method
;
Olex2 1.3
(compiled 2020.11.12 svn.r5f609507 for OlexSys, GUI svn.r6408)
;
_audit_update_record
;
2024-01-10 deposited with the CCDC.	2025-04-01 downloaded from the CCDC.
;
_cell_angle_alpha 113.315(3)
_cell_angle_beta 102.042(4)
_cell_angle_gamma 107.947(4)
_cell_formula_units_Z 1
_cell_length_a 9.5127(13)
_cell_length_b 11.3592(14)
_cell_length_c 11.7695(15)
_cell_measurement_reflns_used 4200
_cell_measurement_temperature 150(2)
_cell_measurement_theta_max 24.14
_cell_measurement_theta_min 2.45
_cell_volume 1028.5(2)
_computing_cell_refinement 'SAINT V8.40B (?, 2016)'
_computing_data_reduction 'SAINT V8.40B (?, 2016)'
_computing_molecular_graphics 'Olex2 1.3 (Dolomanov et al., 2009)'
_computing_publication_material 'Olex2 1.3 (Dolomanov et al., 2009)'
_computing_structure_refinement 'XL  (Sheldrick, 2008)'
_computing_structure_solution 'SHELXT 2018/2 (Sheldrick, 2018)'
_diffrn_ambient_temperature 150.0
_diffrn_measured_fraction_theta_full 0.989
_diffrn_measured_fraction_theta_max 0.989
_diffrn_measurement_device_type 'Bruker APEX-II CCD'
_diffrn_measurement_method '\f and \w scans'
_diffrn_radiation_type MoK\a
_diffrn_radiation_wavelength 0.71073
_diffrn_reflns_av_R_equivalents 0.0354
_diffrn_reflns_av_unetI/netI 0.0298
_diffrn_reflns_Laue_measured_fraction_full 0.989
_diffrn_reflns_Laue_measured_fraction_max 0.989
_diffrn_reflns_limit_h_max 11
_diffrn_reflns_limit_h_min -11
_diffrn_reflns_limit_k_max 13
_diffrn_reflns_limit_k_min -13
_diffrn_reflns_limit_l_max 13
_diffrn_reflns_limit_l_min -13
_diffrn_reflns_number 24992
_diffrn_reflns_point_group_measured_fraction_full 0.989
_diffrn_reflns_point_group_measured_fraction_max 0.989
_diffrn_reflns_theta_full 24.752
_diffrn_reflns_theta_max 24.752
_diffrn_reflns_theta_min 2.117
_diffrn_source_current 1.4
_diffrn_source_power 0.07
_diffrn_source_voltage 50.0
_diffrn_standards_number 0
_exptl_absorpt_coefficient_mu 0.137
_exptl_absorpt_correction_T_max 0.7451
_exptl_absorpt_correction_T_min 0.7019
_exptl_absorpt_correction_type none
_exptl_absorpt_process_details
;
SADABS-2016/2 (Bruker,2016/2) was used for absorption correction.
wR2(int) was 0.1084 before and 0.0497 after correction.
The Ratio of minimum to maximum transmission is 0.9420.
The \l/2 correction factor is Not present.
;
_exptl_crystal_density_diffrn 1.112
_exptl_crystal_F_000 378
_refine_diff_density_max 0.284
_refine_diff_density_min -0.251
_refine_diff_density_rms 0.047
_refine_ls_extinction_method none
_refine_ls_goodness_of_fit_ref 1.071
_refine_ls_hydrogen_treatment constr
_refine_ls_matrix_type full
_refine_ls_number_parameters 225
_refine_ls_number_reflns 3487
_refine_ls_number_restraints 0
_refine_ls_restrained_S_all 1.071
_refine_ls_R_factor_all 0.0332
_refine_ls_R_factor_gt 0.0325
_refine_ls_shift/su_max 0.001
_refine_ls_shift/su_mean 0.000
_refine_ls_structure_factor_coef Fsqd
_refine_ls_weighting_details 'w=1/[\s^2^(Fo^2^)+(0.0342P)^2^+0.4166P] where P=(Fo^2^+2Fc^2^)/3'
_refine_ls_weighting_scheme calc
_refine_ls_wR_factor_gt 0.0832
_refine_ls_wR_factor_ref 0.0837
_reflns_Friedel_coverage 0.000
_reflns_number_gt 3366
_reflns_number_total 3487
_reflns_threshold_expression 'I > 2\s(I)'
_cod_data_source_file d4cc06550f2.cif
_cod_data_source_block mo_reco_colorless_0m_a
_cod_depositor_comments 'Adding full bibliography for 7134368--7134372.cif.'
_cod_database_code 7134368
_shelx_shelxl_version_number 2018/3
_shelx_space_group_comment
;
The symmetry employed for this shelxl refinement is uniquely defined
by the following loop, which should always be used as a source of
symmetry information in preference to the above space-group names.
They are only intended as comments.
;
_olex2_refinement_description
;
1. Fixed Uiso
 At 1.2 times of:
  All C(H) groups, All C(H,H) groups
 At 1.5 times of:
  All C(H,H,H) groups
2.a Ternary CH refined with riding coordinates:
 C17(H17), C20(H20)
2.b Secondary CH2 refined with riding coordinates:
 C3(H3A,H3B), C8(H8A,H8B), C7(H7A,H7B)
2.c Aromatic/amide H refined with riding coordinates:
 C15(H15), C13(H13), C14(H14)
2.d Idealised Me refined as rotating group:
 C5(H5A,H5B,H5C), C19(H19A,H19B,H19C), C6(H6A,H6B,H6C), C21(H21A,H21B,H21C),
 C10(H10A,H10B,H10C), C22(H22A,H22B,H22C), C18(H18A,H18B,H18C), C9(H9A,H9B,H9C)
;
_olex2_submission_special_instructions 'No special instructions were received'

loop_
_space_group_symop_operation_xyz
'x, y, z'
'-x, -y, -z'

loop_
_atom_site_label
_atom_site_type_symbol
_atom_site_fract_x
_atom_site_fract_y
_atom_site_fract_z
_atom_site_U_iso_or_equiv
_atom_site_adp_type
_atom_site_occupancy
_atom_site_site_symmetry_order
_atom_site_calc_flag
_atom_site_refinement_flags_posn
_atom_site_refinement_flags_adp
_atom_site_refinement_flags_occupancy
_atom_site_disorder_assembly
_atom_site_disorder_group
P1 P 0.61830(3) 0.54885(3) 0.08136(3) 0.01426(11) Uani 1 1 d . . . . .
N1 N 0.43655(12) 0.33895(10) 0.12260(10) 0.0188(2) Uani 1 1 d . . . . .
C11 C 0.62830(14) 0.72396(12) 0.19301(11) 0.0159(2) Uani 1 1 d . . . . .
C12 C 0.50259(14) 0.74502(13) 0.23120(11) 0.0185(3) Uani 1 1 d . . . . .
C1 C 0.57277(14) 0.44042(12) 0.16387(11) 0.0162(2) Uani 1 1 d . . . . .
C16 C 0.76982(14) 0.84319(13) 0.22977(12) 0.0196(3) Uani 1 1 d . . . . .
C4 C 0.44195(15) 0.26319(13) 0.20032(12) 0.0221(3) Uani 1 1 d . . . . .
C17 C 0.35721(14) 0.62792(13) 0.21816(12) 0.0209(3) Uani 1 1 d . . . . .
H17 H 0.363667 0.535607 0.172363 0.025 Uiso 1 1 calc R U . . .
C15 C 0.77500(16) 0.97823(13) 0.29052(13) 0.0268(3) Uani 1 1 d . . . . .
H15 H 0.867925 1.058469 0.312194 0.032 Uiso 1 1 calc R U . . .
C3 C 0.61474(15) 0.34248(14) 0.30511(13) 0.0241(3) Uani 1 1 d . . . . .
H3A H 0.615211 0.385480 0.396686 0.029 Uiso 1 1 calc R U . . .
H3B H 0.664020 0.275835 0.296141 0.029 Uiso 1 1 calc R U . . .
C8 C 0.84277(15) 0.43753(14) 0.23270(13) 0.0245(3) Uani 1 1 d . . . . .
H8A H 0.885410 0.508016 0.204618 0.029 Uiso 1 1 calc R U . . .
H8B H 0.930118 0.458347 0.310843 0.029 Uiso 1 1 calc R U . . .
C2 C 0.70764(14) 0.45947(12) 0.27758(12) 0.0188(3) Uani 1 1 d . . . . .
C20 C 0.92173(15) 0.83397(13) 0.21285(13) 0.0238(3) Uani 1 1 d . . . . .
H20 H 0.903390 0.732540 0.178799 0.029 Uiso 1 1 calc R U . . .
C13 C 0.51579(16) 0.88317(14) 0.29312(13) 0.0259(3) Uani 1 1 d . . . . .
H13 H 0.431085 0.898239 0.317388 0.031 Uiso 1 1 calc R U . . .
C7 C 0.77491(15) 0.60916(13) 0.39979(12) 0.0223(3) Uani 1 1 d . . . . .
H7A H 0.821756 0.680881 0.374172 0.027 Uiso 1 1 calc R U . . .
H7B H 0.685559 0.623339 0.424162 0.027 Uiso 1 1 calc R U . . .
C14 C 0.64882(17) 0.99833(14) 0.31994(14) 0.0301(3) Uani 1 1 d . . . . .
H14 H 0.653368 1.091056 0.358514 0.036 Uiso 1 1 calc R U . . .
C5 C 0.32186(17) 0.27327(15) 0.26754(14) 0.0309(3) Uani 1 1 d . . . . .
H5A H 0.320969 0.221592 0.317386 0.046 Uiso 1 1 calc R U . . .
H5B H 0.215201 0.231245 0.199301 0.046 Uiso 1 1 calc R U . . .
H5C H 0.352308 0.373448 0.329102 0.046 Uiso 1 1 calc R U . . .
C19 C 0.19816(15) 0.61250(15) 0.13682(14) 0.0291(3) Uani 1 1 d . . . . .
H19A H 0.110144 0.536745 0.133655 0.044 Uiso 1 1 calc R U . . .
H19B H 0.192363 0.588379 0.045760 0.044 Uiso 1 1 calc R U . . .
H19C H 0.189979 0.702477 0.178899 0.044 Uiso 1 1 calc R U . . .
C6 C 0.39454(18) 0.10748(14) 0.10333(14) 0.0321(3) Uani 1 1 d . . . . .
H6A H 0.402604 0.056822 0.153366 0.048 Uiso 1 1 calc R U . . .
H6B H 0.466157 0.102058 0.054438 0.048 Uiso 1 1 calc R U . . .
H6C H 0.284414 0.063583 0.039909 0.048 Uiso 1 1 calc R U . . .
C21 C 1.06317(16) 0.92417(16) 0.34720(14) 0.0344(3) Uani 1 1 d . . . . .
H21A H 1.156583 0.909616 0.335345 0.052 Uiso 1 1 calc R U . . .
H21B H 1.036184 0.895725 0.411220 0.052 Uiso 1 1 calc R U . . .
H21C H 1.087350 1.024942 0.381081 0.052 Uiso 1 1 calc R U . . .
C10 C 0.90151(16) 0.63593(14) 0.52251(13) 0.0280(3) Uani 1 1 d . . . . .
H10A H 0.919355 0.722506 0.600876 0.042 Uiso 1 1 calc R U . . .
H10B H 1.001464 0.647694 0.507818 0.042 Uiso 1 1 calc R U . . .
H10C H 0.865009 0.554781 0.537639 0.042 Uiso 1 1 calc R U . . .
C22 C 0.96101(18) 0.87608(18) 0.11168(15) 0.0394(4) Uani 1 1 d . . . . .
H22A H 1.060575 0.871072 0.106166 0.059 Uiso 1 1 calc R U . . .
H22B H 0.973568 0.973497 0.139841 0.059 Uiso 1 1 calc R U . . .
H22C H 0.874197 0.810790 0.023821 0.059 Uiso 1 1 calc R U . . .
C18 C 0.36063(18) 0.65527(17) 0.35765(14) 0.0330(3) Uani 1 1 d . . . . .
H18A H 0.271627 0.575830 0.348850 0.049 Uiso 1 1 calc R U . . .
H18B H 0.350699 0.743750 0.403422 0.049 Uiso 1 1 calc R U . . .
H18C H 0.461740 0.663677 0.409660 0.049 Uiso 1 1 calc R U . . .
C9 C 0.7972(2) 0.28987(16) 0.11923(16) 0.0379(4) Uani 1 1 d . . . . .
H9A H 0.887144 0.290314 0.090981 0.057 Uiso 1 1 calc R U . . .
H9B H 0.704519 0.263896 0.043626 0.057 Uiso 1 1 calc R U . . .
H9C H 0.770552 0.220440 0.150106 0.057 Uiso 1 1 calc R U . . .

loop_
_atom_site_aniso_label
_atom_site_aniso_U_11
_atom_site_aniso_U_22
_atom_site_aniso_U_33
_atom_site_aniso_U_23
_atom_site_aniso_U_13
_atom_site_aniso_U_12
P1 0.01532(16) 0.01423(16) 0.01301(16) 0.00684(12) 0.00557(12) 0.00588(12)
N1 0.0223(5) 0.0169(5) 0.0177(5) 0.0093(4) 0.0081(4) 0.0079(4)
C11 0.0190(6) 0.0160(6) 0.0125(5) 0.0074(4) 0.0044(4) 0.0077(5)
C12 0.0204(6) 0.0213(6) 0.0144(6) 0.0090(5) 0.0056(5) 0.0104(5)
C1 0.0200(6) 0.0161(5) 0.0140(5) 0.0070(5) 0.0077(5) 0.0094(5)
C16 0.0197(6) 0.0187(6) 0.0170(6) 0.0085(5) 0.0046(5) 0.0065(5)
C4 0.0256(7) 0.0193(6) 0.0216(6) 0.0129(5) 0.0081(5) 0.0071(5)
C17 0.0216(6) 0.0248(6) 0.0217(6) 0.0126(5) 0.0127(5) 0.0123(5)
C15 0.0255(7) 0.0165(6) 0.0297(7) 0.0092(5) 0.0059(5) 0.0048(5)
C3 0.0271(7) 0.0235(6) 0.0229(6) 0.0155(5) 0.0070(5) 0.0087(5)
C8 0.0242(6) 0.0307(7) 0.0251(6) 0.0167(6) 0.0093(5) 0.0157(6)
C2 0.0204(6) 0.0191(6) 0.0175(6) 0.0107(5) 0.0056(5) 0.0081(5)
C20 0.0180(6) 0.0191(6) 0.0256(7) 0.0074(5) 0.0069(5) 0.0035(5)
C13 0.0272(7) 0.0260(7) 0.0280(7) 0.0116(6) 0.0117(6) 0.0170(6)
C7 0.0244(6) 0.0209(6) 0.0186(6) 0.0096(5) 0.0050(5) 0.0088(5)
C14 0.0358(8) 0.0183(6) 0.0332(7) 0.0092(6) 0.0099(6) 0.0149(6)
C5 0.0306(7) 0.0334(7) 0.0308(7) 0.0200(6) 0.0148(6) 0.0088(6)
C19 0.0210(6) 0.0374(8) 0.0299(7) 0.0155(6) 0.0121(6) 0.0136(6)
C6 0.0380(8) 0.0195(7) 0.0327(7) 0.0131(6) 0.0077(6) 0.0087(6)
C21 0.0214(7) 0.0408(8) 0.0303(7) 0.0120(7) 0.0051(6) 0.0114(6)
C10 0.0269(7) 0.0264(7) 0.0211(6) 0.0109(5) 0.0016(5) 0.0063(5)
C22 0.0278(7) 0.0530(10) 0.0338(8) 0.0222(7) 0.0145(6) 0.0103(7)
C18 0.0378(8) 0.0461(8) 0.0295(7) 0.0240(7) 0.0210(6) 0.0229(7)
C9 0.0497(9) 0.0375(8) 0.0397(8) 0.0191(7) 0.0260(7) 0.0287(7)

loop_
_atom_type_symbol
_atom_type_description
_atom_type_scat_dispersion_real
_atom_type_scat_dispersion_imag
_atom_type_scat_source
C C 0.0033 0.0016 'International Tables Vol C Tables 4.2.6.8 and 6.1.1.4'
H H 0.0000 0.0000 'International Tables Vol C Tables 4.2.6.8 and 6.1.1.4'
N N 0.0061 0.0033 'International Tables Vol C Tables 4.2.6.8 and 6.1.1.4'
P P 0.1023 0.0942 'International Tables Vol C Tables 4.2.6.8 and 6.1.1.4'

loop_
_geom_angle_atom_site_label_1
_geom_angle_atom_site_label_2
_geom_angle_atom_site_label_3
_geom_angle
_geom_angle_site_symmetry_1
_geom_angle_site_symmetry_3
_geom_angle_publ_flag
C11 P1 P1 100.96(4) . 2_665 ?
C1 P1 P1 100.40(4) . 2_665 ?
C1 P1 C11 105.78(5) . . ?
C1 N1 C4 110.43(10) . . ?
C12 C11 P1 125.26(9) . . ?
C16 C11 P1 114.79(9) . . ?
C16 C11 C12 119.66(10) . . ?
C11 C12 C17 124.47(10) . . ?
C13 C12 C11 118.55(11) . . ?
C13 C12 C17 116.84(11) . . ?
N1 C1 P1 123.11(9) . . ?
N1 C1 C2 116.59(10) . . ?
C2 C1 P1 119.92(8) . . ?
C11 C16 C20 123.95(11) . . ?
C15 C16 C11 118.67(11) . . ?
C15 C16 C20 117.32(11) . . ?
N1 C4 C3 105.79(9) . . ?
N1 C4 C5 107.94(10) . . ?
N1 C4 C6 108.31(10) . . ?
C5 C4 C3 111.21(11) . . ?
C5 C4 C6 109.80(11) . . ?
C6 C4 C3 113.53(11) . . ?
C12 C17 H17 108.0 . . ?
C12 C17 C19 113.76(10) . . ?
C12 C17 C18 109.81(11) . . ?
C19 C17 H17 108.0 . . ?
C19 C17 C18 109.20(10) . . ?
C18 C17 H17 108.0 . . ?
C16 C15 H15 119.2 . . ?
C14 C15 C16 121.60(12) . . ?
C14 C15 H15 119.2 . . ?
C4 C3 H3A 110.4 . . ?
C4 C3 H3B 110.4 . . ?
H3A C3 H3B 108.6 . . ?
C2 C3 C4 106.56(10) . . ?
C2 C3 H3A 110.4 . . ?
C2 C3 H3B 110.4 . . ?
H8A C8 H8B 107.4 . . ?
C2 C8 H8A 108.3 . . ?
C2 C8 H8B 108.3 . . ?
C9 C8 H8A 108.3 . . ?
C9 C8 H8B 108.3 . . ?
C9 C8 C2 115.91(11) . . ?
C1 C2 C3 100.49(9) . . ?
C1 C2 C8 111.31(9) . . ?
C1 C2 C7 110.00(10) . . ?
C8 C2 C3 113.47(10) . . ?
C8 C2 C7 109.77(10) . . ?
C7 C2 C3 111.49(10) . . ?
C16 C20 H20 107.6 . . ?
C16 C20 C21 110.92(11) . . ?
C21 C20 H20 107.6 . . ?
C22 C20 C16 112.49(11) . . ?
C22 C20 H20 107.6 . . ?
C22 C20 C21 110.42(11) . . ?
C12 C13 H13 119.2 . . ?
C14 C13 C12 121.55(12) . . ?
C14 C13 H13 119.2 . . ?
C2 C7 H7A 108.6 . . ?
C2 C7 H7B 108.6 . . ?
H7A C7 H7B 107.6 . . ?
C10 C7 C2 114.46(10) . . ?
C10 C7 H7A 108.6 . . ?
C10 C7 H7B 108.6 . . ?
C15 C14 C13 119.60(12) . . ?
C15 C14 H14 120.2 . . ?
C13 C14 H14 120.2 . . ?
C4 C5 H5A 109.5 . . ?
C4 C5 H5B 109.5 . . ?
C4 C5 H5C 109.5 . . ?
H5A C5 H5B 109.5 . . ?
H5A C5 H5C 109.5 . . ?
H5B C5 H5C 109.5 . . ?
C17 C19 H19A 109.5 . . ?
C17 C19 H19B 109.5 . . ?
C17 C19 H19C 109.5 . . ?
H19A C19 H19B 109.5 . . ?
H19A C19 H19C 109.5 . . ?
H19B C19 H19C 109.5 . . ?
C4 C6 H6A 109.5 . . ?
C4 C6 H6B 109.5 . . ?
C4 C6 H6C 109.5 . . ?
H6A C6 H6B 109.5 . . ?
H6A C6 H6C 109.5 . . ?
H6B C6 H6C 109.5 . . ?
C20 C21 H21A 109.5 . . ?
C20 C21 H21B 109.5 . . ?
C20 C21 H21C 109.5 . . ?
H21A C21 H21B 109.5 . . ?
H21A C21 H21C 109.5 . . ?
H21B C21 H21C 109.5 . . ?
C7 C10 H10A 109.5 . . ?
C7 C10 H10B 109.5 . . ?
C7 C10 H10C 109.5 . . ?
H10A C10 H10B 109.5 . . ?
H10A C10 H10C 109.5 . . ?
H10B C10 H10C 109.5 . . ?
C20 C22 H22A 109.5 . . ?
C20 C22 H22B 109.5 . . ?
C20 C22 H22C 109.5 . . ?
H22A C22 H22B 109.5 . . ?
H22A C22 H22C 109.5 . . ?
H22B C22 H22C 109.5 . . ?
C17 C18 H18A 109.5 . . ?
C17 C18 H18B 109.5 . . ?
C17 C18 H18C 109.5 . . ?
H18A C18 H18B 109.5 . . ?
H18A C18 H18C 109.5 . . ?
H18B C18 H18C 109.5 . . ?
C8 C9 H9A 109.5 . . ?
C8 C9 H9B 109.5 . . ?
C8 C9 H9C 109.5 . . ?
H9A C9 H9B 109.5 . . ?
H9A C9 H9C 109.5 . . ?
H9B C9 H9C 109.5 . . ?

loop_
_geom_bond_atom_site_label_1
_geom_bond_atom_site_label_2
_geom_bond_distance
_geom_bond_site_symmetry_2
_geom_bond_publ_flag
P1 P1 2.2237(6) 2_665 ?
P1 C11 1.8587(12) . ?
P1 C1 1.8550(12) . ?
N1 C1 1.2718(16) . ?
N1 C4 1.4868(15) . ?
C11 C12 1.4159(17) . ?
C11 C16 1.4154(17) . ?
C12 C17 1.5236(17) . ?
C12 C13 1.3945(18) . ?
C1 C2 1.5386(16) . ?
C16 C15 1.3918(18) . ?
C16 C20 1.5282(17) . ?
C4 C3 1.5480(18) . ?
C4 C5 1.5265(18) . ?
C4 C6 1.5266(18) . ?
C17 H17 1.0000 . ?
C17 C19 1.5284(18) . ?
C17 C18 1.5365(17) . ?
C15 H15 0.9500 . ?
C15 C14 1.376(2) . ?
C3 H3A 0.9900 . ?
C3 H3B 0.9900 . ?
C3 C2 1.5455(16) . ?
C8 H8A 0.9900 . ?
C8 H8B 0.9900 . ?
C8 C2 1.5394(17) . ?
C8 C9 1.5238(19) . ?
C2 C7 1.5425(17) . ?
C20 H20 1.0000 . ?
C20 C21 1.5299(18) . ?
C20 C22 1.5208(19) . ?
C13 H13 0.9500 . ?
C13 C14 1.378(2) . ?
C7 H7A 0.9900 . ?
C7 H7B 0.9900 . ?
C7 C10 1.5264(17) . ?
C14 H14 0.9500 . ?
C5 H5A 0.9800 . ?
C5 H5B 0.9800 . ?
C5 H5C 0.9800 . ?
C19 H19A 0.9800 . ?
C19 H19B 0.9800 . ?
C19 H19C 0.9800 . ?
C6 H6A 0.9800 . ?
C6 H6B 0.9800 . ?
C6 H6C 0.9800 . ?
C21 H21A 0.9800 . ?
C21 H21B 0.9800 . ?
C21 H21C 0.9800 . ?
C10 H10A 0.9800 . ?
C10 H10B 0.9800 . ?
C10 H10C 0.9800 . ?
C22 H22A 0.9800 . ?
C22 H22B 0.9800 . ?
C22 H22C 0.9800 . ?
C18 H18A 0.9800 . ?
C18 H18B 0.9800 . ?
C18 H18C 0.9800 . ?
C9 H9A 0.9800 . ?
C9 H9B 0.9800 . ?
C9 H9C 0.9800 . ?

loop_
_geom_torsion_atom_site_label_1
_geom_torsion_atom_site_label_2
_geom_torsion_atom_site_label_3
_geom_torsion_atom_site_label_4
_geom_torsion
_geom_torsion_site_symmetry_1
_geom_torsion_site_symmetry_2
_geom_torsion_site_symmetry_3
_geom_torsion_site_symmetry_4
_geom_torsion_publ_flag
P1 P1 C11 C12 45.15(10) 2_665 . . . ?
P1 P1 C11 C16 -128.69(8) 2_665 . . . ?
P1 P1 C1 N1 1.45(10) 2_665 . . . ?
P1 P1 C1 C2 174.08(8) 2_665 . . . ?
P1 C11 C12 C17 17.02(16) . . . . ?
P1 C11 C12 C13 -167.40(9) . . . . ?
P1 C11 C16 C15 167.47(9) . . . . ?
P1 C11 C16 C20 -15.52(15) . . . . ?
P1 C1 C2 C3 -176.28(8) . . . . ?
P1 C1 C2 C8 -55.81(12) . . . . ?
P1 C1 C2 C7 66.09(12) . . . . ?
N1 C1 C2 C3 -3.18(13) . . . . ?
N1 C1 C2 C8 117.29(11) . . . . ?
N1 C1 C2 C7 -120.82(11) . . . . ?
N1 C4 C3 C2 -3.19(13) . . . . ?
C11 P1 C1 N1 106.09(10) . . . . ?
C11 P1 C1 C2 -81.28(9) . . . . ?
C11 C12 C17 C19 -124.10(12) . . . . ?
C11 C12 C17 C18 113.17(13) . . . . ?
C11 C12 C13 C14 -1.36(19) . . . . ?
C11 C16 C15 C14 2.55(19) . . . . ?
C11 C16 C20 C21 -121.48(13) . . . . ?
C11 C16 C20 C22 114.29(14) . . . . ?
C12 C11 C16 C15 -6.74(17) . . . . ?
C12 C11 C16 C20 170.27(11) . . . . ?
C12 C13 C14 C15 -2.9(2) . . . . ?
C1 P1 C11 C12 -59.08(11) . . . . ?
C1 P1 C11 C16 127.09(9) . . . . ?
C1 N1 C4 C3 1.29(13) . . . . ?
C1 N1 C4 C5 120.42(11) . . . . ?
C1 N1 C4 C6 -120.75(11) . . . . ?
C1 C2 C7 C10 175.74(10) . . . . ?
C16 C11 C12 C17 -169.43(11) . . . . ?
C16 C11 C12 C13 6.16(17) . . . . ?
C16 C15 C14 C13 2.2(2) . . . . ?
C4 N1 C1 P1 174.12(8) . . . . ?
C4 N1 C1 C2 1.26(14) . . . . ?
C4 C3 C2 C1 3.59(12) . . . . ?
C4 C3 C2 C8 -115.32(11) . . . . ?
C4 C3 C2 C7 120.11(11) . . . . ?
C17 C12 C13 C14 174.56(12) . . . . ?
C15 C16 C20 C21 55.57(15) . . . . ?
C15 C16 C20 C22 -68.66(15) . . . . ?
C3 C2 C7 C10 65.17(14) . . . . ?
C8 C2 C7 C10 -61.45(14) . . . . ?
C20 C16 C15 C14 -174.67(12) . . . . ?
C13 C12 C17 C19 60.25(15) . . . . ?
C13 C12 C17 C18 -62.48(14) . . . . ?
C5 C4 C3 C2 -120.14(11) . . . . ?
C6 C4 C3 C2 115.44(12) . . . . ?
C9 C8 C2 C1 -62.55(14) . . . . ?
C9 C8 C2 C3 49.93(15) . . . . ?
C9 C8 C2 C7 175.42(11) . . . . ?
